data_2201704
loop_
_publ_author_name
'B. Sridhar'
'N. Srinivasan'
'Bjoern Dalhus'
'R. K. Rajaram'

_publ_section_title
;
 <small>L</small>-Methionine <small>L</small>-methioninium perchlorate
 monohydrate
;
_journal_issue 7
_journal_name_full 'Acta Crystallographica Section E'
_journal_page_first o779
_journal_page_last o781
_journal_paper_doi 10.1107/S1600536802010656
_journal_volume 58
_journal_year 2002
_chemical_formula_iupac 'C5 H12 N O2 S 1+,Cl O4 1-, C5 H11 N O2 S, H2 O'
_chemical_formula_moiety 'C5 H12 N O2 S 1+,Cl O4 1-, C5 H11 N O2 S, H2 O'
_chemical_formula_sum 'C10 H25 Cl N2 O9 S2'
_chemical_formula_weight 416.89
_chemical_name_common 'L-methionine L-methioninium perchlorate monohydrate'
_chemical_name_systematic
;
L-methionine L-methioninium perchlorate monohydrate
;
_space_group_IT_number 4
_symmetry_cell_setting monoclinic
_symmetry_space_group_name_Hall 'P 2yb'
_symmetry_space_group_name_H-M 'P 1 21 1'
_atom_sites_solution_hydrogens geom
_atom_sites_solution_primary direct
_atom_sites_solution_secondary difmap
_audit_creation_method SHELXL-97
_cell_angle_alpha 90.00
_cell_angle_beta 107.782(5)
_cell_angle_gamma 90.00
_cell_formula_units_Z 2
_cell_length_a 11.3720(15)
_cell_length_b 5.5876(8)
_cell_length_c 15.323(2)
_cell_measurement_reflns_used 7529
_cell_measurement_temperature 105(2)
_cell_measurement_theta_max 37.6
_cell_measurement_theta_min 2.7
_cell_volume 927.1(2)
_computing_cell_refinement 'SAINT (Bruker, 1998)'
_computing_data_collection 'SMART (Bruker, 1998)'
_computing_data_reduction SAINT
_computing_molecular_graphics 'PLATON (Spek, 1999)'
_computing_publication_material SHELXL97
_computing_structure_refinement 'SHELXL97 (Sheldrick, 1997)'
_computing_structure_solution 'SHELXS97 (Sheldrick, 1997)'
_diffrn_ambient_temperature 105(2)
_diffrn_detector_area_resol_mean 8.33
_diffrn_measured_fraction_theta_full 0.967
_diffrn_measured_fraction_theta_max 0.967
_diffrn_measurement_device_type 'Bruker SMART CCD'
_diffrn_measurement_method \w
_diffrn_radiation_monochromator graphite
_diffrn_radiation_source 'fine-focus sealed tube'
_diffrn_radiation_type MoK\a
_diffrn_radiation_wavelength 0.71070
_diffrn_reflns_av_R_equivalents 0.022
_diffrn_reflns_av_sigmaI/netI 0.033
_diffrn_reflns_limit_h_max 18
_diffrn_reflns_limit_h_min -19
_diffrn_reflns_limit_k_max 9
_diffrn_reflns_limit_k_min -9
_diffrn_reflns_limit_l_max 26
_diffrn_reflns_limit_l_min -26
_diffrn_reflns_number 17119
_diffrn_reflns_theta_full 37.6
_diffrn_reflns_theta_max 37.6
_diffrn_reflns_theta_min 1.4
_diffrn_standards_decay_% 0
_diffrn_standards_number 0
_exptl_absorpt_coefficient_mu 0.48
_exptl_absorpt_correction_T_max 0.913
_exptl_absorpt_correction_T_min 0.677
_exptl_absorpt_correction_type multi-scan
_exptl_absorpt_process_details '(SADABS; Sheldrick, 1996)'
_exptl_crystal_colour colorless
_exptl_crystal_density_diffrn 1.493
_exptl_crystal_density_meas 1.472
_exptl_crystal_density_method 'flotation in carbon tetrachloride and xylene'
_exptl_crystal_description Plate
_exptl_crystal_F_000 440
_exptl_crystal_size_max 0.8
_exptl_crystal_size_mid 0.4
_exptl_crystal_size_min 0.2
_refine_diff_density_max 0.62
_refine_diff_density_min -0.60
_refine_ls_abs_structure_details 'Flack (1983), 3692 Friedel pairs'
_refine_ls_abs_structure_Flack 0.05(3)
_refine_ls_extinction_method none
_refine_ls_goodness_of_fit_ref 1.07
_refine_ls_hydrogen_treatment mixed
_refine_ls_matrix_type full
_refine_ls_number_parameters 225
_refine_ls_number_reflns 9018
_refine_ls_number_restraints 1
_refine_ls_restrained_S_all 1.07
_refine_ls_R_factor_all 0.032
_refine_ls_R_factor_gt 0.029
_refine_ls_shift/su_max 0.002
_refine_ls_shift/su_mean 0.000
_refine_ls_structure_factor_coef Fsqd
_refine_ls_weighting_details 'calc w = 1/[\s^2^(Fo^2^)+(0.0501P)^2^+0.1368P] where P = (Fo^2^+2Fc^2^)/3'
_refine_ls_weighting_scheme calc
_refine_ls_wR_factor_gt 0.082
_refine_ls_wR_factor_ref 0.086
_reflns_number_gt 8635
_reflns_number_total 9018
_reflns_threshold_expression I>2\s(I)
_cod_data_source_file ya6110.cif
_cod_data_source_block I
_cod_depositor_comments
;
The following automatic conversions were performed:
'_symmetry_cell_setting' value 'Monoclinic' changed to 'monoclinic'
according to '/home/saulius/struct/CIF-dictionaries/cif_core.dic'
dictionary named 'cif_core.dic' version 2.4.1 from 2010-06-29.

Automatic conversion script
Id: cif_fix_enum 1527 2010-12-29 10:47:43Z saulius 

The following automatic conversions were performed:

'_symmetry_cell_setting' value 'Monoclinic' changed to 'monoclinic'
according to /home/saulius/struct/CIF-dictionaries/cif_core.dic
dictionary named 'cif_core.dic' version 2.4.1 from 2010-06-29.

Automatic conversion script
Id: cif_fix_values 1715 2011-07-08 13:25:40Z adriana 
;
_cod_original_sg_symbol_H-M 'P 21'
_cod_database_code 2201704
_cod_database_fobs_code 2201704

loop_
_symmetry_equiv_pos_as_xyz
'x, y, z'
'-x, y+1/2, -z'

loop_
_atom_site_label
_atom_site_fract_x
_atom_site_fract_y
_atom_site_fract_z
_atom_site_U_iso_or_equiv
_atom_site_adp_type
_atom_site_calc_flag
_atom_site_refinement_flags
_atom_site_occupancy
_atom_site_disorder_assembly
_atom_site_disorder_group
_atom_site_type_symbol
Cl 0.521360(19) 0.65794(4) 0.605643(14) 0.01177(4) Uani d . 1 . . Cl
O1 0.56965(9) 0.6632(2) 0.52947(6) 0.02188(15) Uani d . 1 . . O
O2 0.57325(8) 0.45792(17) 0.66442(6) 0.01972(15) Uani d . 1 . . O
O3 0.55157(8) 0.87874(17) 0.65699(6) 0.02051(15) Uani d . 1 . . O
O4 0.38773(7) 0.63508(16) 0.57392(6) 0.01849(14) Uani d . 1 . . O
O1A 0.11741(7) 1.42468(17) 0.59291(6) 0.01835(14) Uani d . 1 . . O
O1B 0.12625(8) 1.41499(17) 0.74137(6) 0.01938(14) Uani d . 1 . . O
C11 0.16270(9) 1.35608(17) 0.67458(7) 0.01322(14) Uani d . 1 . . C
C12 0.27300(8) 1.18507(17) 0.69587(6) 0.01156(14) Uani d . 1 . . C
H12 0.2478 1.0303 0.7144 0.014 Uiso calc R 1 . . H
N11 0.30826(7) 1.15005(18) 0.61010(5) 0.01364(12) Uani d . 1 . . N
H11A 0.2435 1.0955 0.5657 0.020 Uiso calc R 1 . . H
H11B 0.3697 1.0448 0.6206 0.020 Uiso calc R 1 . . H
H11C 0.3325 1.2891 0.5930 0.020 Uiso calc R 1 . . H
C13 0.38321(9) 1.27857(19) 0.77340(7) 0.01450(15) Uani d . 1 . . C
H13A 0.4587 1.2132 0.7662 0.017 Uiso calc R 1 . . H
H13B 0.3870 1.4514 0.7687 0.017 Uiso calc R 1 . . H
C14 0.37581(11) 1.2128(2) 0.86843(7) 0.01780(18) Uani d . 1 . . C
H14A 0.2983 1.2714 0.8743 0.021 Uiso calc R 1 . . H
H14B 0.4421 1.2932 0.9143 0.021 Uiso calc R 1 . . H
S11 0.38650(3) 0.89384(6) 0.891692(18) 0.01910(5) Uani d . 1 . . S
C15 0.54450(12) 0.8390(3) 0.89445(9) 0.0247(2) Uani d . 1 . . C
H15A 0.5636 0.6725 0.9063 0.037 Uiso calc R 1 . . H
H15B 0.5992 0.9336 0.9421 0.037 Uiso calc R 1 . . H
H15C 0.5545 0.8819 0.8365 0.037 Uiso calc R 1 . . H
O2A 0.84774(9) -0.28937(18) 0.63593(8) 0.0265(2) Uani d . 1 . . O
O2B 1.02666(8) -0.18599(18) 0.74094(7) 0.02335(17) Uani d . 1 . . O
H2B 1.0484 -0.3205 0.7310 0.035 Uiso calc R 1 . . H
C21 0.91375(9) -0.14753(19) 0.68887(7) 0.01533(16) Uani d . 1 . . C
C22 0.86929(9) 0.10138(18) 0.70495(7) 0.01375(15) Uani d . 1 . . C
H22 0.9359 0.2167 0.7099 0.016 Uiso calc R 1 . . H
N21 0.76185(8) 0.1652(2) 0.62420(6) 0.01641(14) Uani d . 1 . . N
H21A 0.7345 0.3101 0.6324 0.025 Uiso calc R 1 . . H
H21B 0.7018 0.0584 0.6182 0.025 Uiso calc R 1 . . H
H21C 0.7852 0.1650 0.5738 0.025 Uiso calc R 1 . . H
C23 0.83376(10) 0.1067(2) 0.79420(7) 0.01655(17) Uani d . 1 . . C
H23A 0.7499 0.0487 0.7820 0.020 Uiso calc R 1 . . H
H23B 0.8880 0.0009 0.8389 0.020 Uiso calc R 1 . . H
C24 0.84328(11) 0.3598(2) 0.83367(8) 0.01893(18) Uani d . 1 . . C
H24A 0.7990 0.4685 0.7855 0.023 Uiso calc R 1 . . H
H24B 0.9294 0.4078 0.8532 0.023 Uiso calc R 1 . . H
S21 0.78281(3) 0.39046(6) 0.92960(2) 0.02403(6) Uani d . 1 . . S
C25 0.87637(14) 0.1791(3) 1.00959(9) 0.0299(3) Uani d . 1 . . C
H25A 0.8527 0.1787 1.0646 0.045 Uiso calc R 1 . . H
H25B 0.9617 0.2236 1.0240 0.045 Uiso calc R 1 . . H
H25C 0.8647 0.0221 0.9829 0.045 Uiso calc R 1 . . H
OW 0.12675(8) 1.83730(16) 0.50284(6) 0.01686(13) Uani d . 1 . . O
H1W 0.115(2) 1.718(4) 0.5277(16) 0.027(5) Uiso d . 1 . . H
H2W 0.058(2) 1.875(5) 0.4691(15) 0.032(5) Uiso d . 1 . . H

loop_
_atom_site_aniso_label
_atom_site_aniso_U_11
_atom_site_aniso_U_22
_atom_site_aniso_U_33
_atom_site_aniso_U_12
_atom_site_aniso_U_13
_atom_site_aniso_U_23
Cl 0.01113(8) 0.01132(8) 0.01329(8) 0.00050(6) 0.00437(6) 0.00080(7)
O1 0.0263(4) 0.0247(4) 0.0196(3) 0.0015(3) 0.0143(3) 0.0023(3)
O2 0.0186(3) 0.0191(4) 0.0226(4) 0.0075(3) 0.0079(3) 0.0091(3)
O3 0.0206(3) 0.0160(4) 0.0227(4) -0.0016(3) 0.0032(3) -0.0062(3)
O4 0.0095(3) 0.0165(4) 0.0276(4) -0.0004(2) 0.0029(2) 0.0002(3)
O1A 0.0151(3) 0.0201(4) 0.0179(3) 0.0041(3) 0.0020(2) 0.0041(3)
O1B 0.0188(3) 0.0205(4) 0.0212(3) 0.0073(3) 0.0095(3) 0.0009(3)
C11 0.0108(3) 0.0114(4) 0.0175(4) 0.0008(2) 0.0043(3) 0.0008(3)
C12 0.0117(3) 0.0111(4) 0.0122(3) 0.0010(2) 0.0041(2) 0.0001(3)
N11 0.0141(3) 0.0138(3) 0.0138(3) 0.0017(3) 0.0054(2) -0.0007(3)
C13 0.0140(4) 0.0147(4) 0.0135(3) -0.0004(3) 0.0023(3) 0.0007(3)
C14 0.0211(4) 0.0188(5) 0.0131(4) 0.0034(3) 0.0047(3) 0.0000(3)
S11 0.01965(11) 0.02054(12) 0.01728(10) 0.00042(9) 0.00588(8) 0.00526(9)
C15 0.0231(5) 0.0283(6) 0.0230(5) 0.0080(4) 0.0073(4) 0.0064(4)
O2A 0.0213(4) 0.0207(4) 0.0327(5) 0.0017(3) 0.0009(3) -0.0102(3)
O2B 0.0169(3) 0.0203(4) 0.0280(4) 0.0074(3) -0.0003(3) -0.0056(3)
C21 0.0140(4) 0.0156(4) 0.0169(4) 0.0018(3) 0.0054(3) -0.0017(3)
C22 0.0124(3) 0.0138(4) 0.0151(4) 0.0014(3) 0.0043(3) -0.0003(3)
N21 0.0144(3) 0.0186(4) 0.0163(3) 0.0032(3) 0.0049(2) 0.0030(3)
C23 0.0196(4) 0.0158(4) 0.0149(4) 0.0016(3) 0.0064(3) -0.0006(3)
C24 0.0215(4) 0.0176(5) 0.0181(4) 0.0013(3) 0.0066(3) -0.0035(3)
S21 0.02551(13) 0.02760(15) 0.01996(11) 0.00908(11) 0.00839(9) -0.00393(10)
C25 0.0317(6) 0.0393(8) 0.0181(4) 0.0092(5) 0.0066(4) 0.0022(5)
OW 0.0155(3) 0.0173(3) 0.0165(3) 0.0003(2) 0.0029(2) 0.0017(2)

loop_
_atom_type_symbol
_atom_type_description
_atom_type_scat_dispersion_real
_atom_type_scat_dispersion_imag
_atom_type_scat_source
C C 0.0033 0.0016 'International Tables Vol C Tables 4.2.6.8 and 6.1.1.4'
H H 0.0000 0.0000 'International Tables Vol C Tables 4.2.6.8 and 6.1.1.4'
N N 0.0061 0.0033 'International Tables Vol C Tables 4.2.6.8 and 6.1.1.4'
O O 0.0106 0.0060 'International Tables Vol C Tables 4.2.6.8 and 6.1.1.4'
Cl Cl 0.1484 0.1585 'International Tables Vol C Tables 4.2.6.8 and 6.1.1.4'
S S 0.1246 0.1234 'International Tables Vol C Tables 4.2.6.8 and 6.1.1.4'

loop_
_geom_angle_atom_site_label_1
_geom_angle_atom_site_label_2
_geom_angle_atom_site_label_3
_geom_angle
_geom_angle_publ_flag
O1 Cl O2 109.79(6) ?
O1 Cl O3 109.80(6) ?
O2 Cl O3 109.69(6) ?
O1 Cl O4 110.55(5) ?
O2 Cl O4 109.10(5) ?
O3 Cl O4 107.89(5) ?
O1B C11 O1A 126.29(9) y
O1B C11 C12 116.20(9) y
O1A C11 C12 117.51(9) y
N11 C12 C11 108.41(7) ?
N11 C12 C13 110.47(8) ?
C11 C12 C13 112.06(8) ?
N11 C12 H12 108.6 ?
C11 C12 H12 108.6 ?
C13 C12 H12 108.6 ?
C12 N11 H11A 109.5 ?
C12 N11 H11B 109.5 ?
H11A N11 H11B 109.5 ?
C12 N11 H11C 109.5 ?
H11A N11 H11C 109.5 ?
H11B N11 H11C 109.5 ?
C14 C13 C12 112.74(9) ?
C14 C13 H13A 109.0 ?
C12 C13 H13A 109.0 ?
C14 C13 H13B 109.0 ?
C12 C13 H13B 109.0 ?
H13A C13 H13B 107.8 ?
C13 C14 S11 113.80(8) ?
C13 C14 H14A 108.8 ?
S11 C14 H14A 108.8 ?
C13 C14 H14B 108.8 ?
S11 C14 H14B 108.8 ?
H14A C14 H14B 107.7 ?
C15 S11 C14 100.21(6) ?
S11 C15 H15A 109.5 ?
S11 C15 H15B 109.5 ?
H15A C15 H15B 109.5 ?
S11 C15 H15C 109.5 ?
H15A C15 H15C 109.5 ?
H15B C15 H15C 109.5 ?
C21 O2B H2B 109.5 ?
O2A C21 O2B 126.30(11) y
O2A C21 C22 122.32(10) y
O2B C21 C22 111.34(9) y
N21 C22 C21 108.16(9) ?
N21 C22 C23 111.17(8) ?
C21 C22 C23 110.54(8) ?
N21 C22 H22 109.0 ?
C21 C22 H22 109.0 ?
C23 C22 H22 109.0 ?
C22 N21 H21A 109.5 ?
C22 N21 H21B 109.5 ?
H21A N21 H21B 109.5 ?
C22 N21 H21C 109.5 ?
H21A N21 H21C 109.5 ?
H21B N21 H21C 109.5 ?
C24 C23 C22 111.28(9) ?
C24 C23 H23A 109.4 ?
C22 C23 H23A 109.4 ?
C24 C23 H23B 109.4 ?
C22 C23 H23B 109.4 ?
H23A C23 H23B 108.0 ?
C23 C24 S21 114.20(8) ?
C23 C24 H24A 108.7 ?
S21 C24 H24A 108.7 ?
C23 C24 H24B 108.7 ?
S21 C24 H24B 108.7 ?
H24A C24 H24B 107.6 ?
C25 S21 C24 101.47(6) ?
S21 C25 H25A 109.5 ?
S21 C25 H25B 109.5 ?
H25A C25 H25B 109.5 ?
S21 C25 H25C 109.5 ?
H25A C25 H25C 109.5 ?
H25B C25 H25C 109.5 ?
H1W OW H2W 104(2) ?

loop_
_geom_bond_atom_site_label_1
_geom_bond_atom_site_label_2
_geom_bond_site_symmetry_2
_geom_bond_distance
_geom_bond_publ_flag
Cl O1 . 1.4339(8) ?
Cl O2 . 1.4435(9) ?
Cl O3 . 1.4471(9) ?
Cl O4 . 1.4529(8) ?
O1A C11 . 1.2587(13) y
O1B C11 . 1.2596(13) y
C11 C12 . 1.5306(13) ?
C12 N11 . 1.4994(12) ?
C12 C13 . 1.5316(14) ?
C12 H12 . 0.9800 ?
N11 H11A . 0.8900 ?
N11 H11B . 0.8900 ?
N11 H11C . 0.8900 ?
C13 C14 . 1.5289(15) ?
C13 H13A . 0.9700 ?
C13 H13B . 0.9700 ?
C14 S11 . 1.8140(12) ?
C14 H14A . 0.9700 ?
C14 H14B . 0.9700 ?
S11 C15 . 1.8105(14) ?
C15 H15A . 0.9600 ?
C15 H15B . 0.9600 ?
C15 H15C . 0.9600 ?
O2A C21 . 1.2156(14) y
O2B C21 . 1.3060(14) y
O2B H2B . 0.8200 ?
C21 C22 . 1.5254(15) ?
C22 N21 . 1.4925(13) ?
C22 C23 . 1.5400(14) ?
C22 H22 . 0.9800 ?
N21 H21A . 0.8900 ?
N21 H21B . 0.8900 ?
N21 H21C . 0.8900 ?
C23 C24 . 1.5290(16) ?
C23 H23A . 0.9700 ?
C23 H23B . 0.9700 ?
C24 S21 . 1.8112(11) ?
C24 H24A . 0.9700 ?
C24 H24B . 0.9700 ?
S21 C25 . 1.7979(15) ?
C25 H25A . 0.9600 ?
C25 H25B . 0.9600 ?
C25 H25C . 0.9600 ?
OW H1W . 0.80(2) ?
OW H2W . 0.82(2) ?

loop_
_geom_hbond_atom_site_label_D
_geom_hbond_atom_site_label_H
_geom_hbond_atom_site_label_A
_geom_hbond_site_symmetry_A
_geom_hbond_distance_DH
_geom_hbond_distance_HA
_geom_hbond_distance_DA
_geom_hbond_angle_DHA
N11 H11A OW 1_545 0.89 2.00 2.8180(10) 153
N11 H11B O3 . 0.89 2.18 3.0420(10) 164
N11 H11C O4 1_565 0.89 2.08 2.9620(10) 171
O2B H2B O1B 1_635 0.82 1.71 2.5000(10) 163
N21 H21A O2 . 0.89 2.20 2.9090(10) 137
N21 H21A O2A 1_565 0.89 2.57 3.189(2) 127
N21 H21B O3 1_545 0.89 2.21 3.0440(10) 155
N21 H21C OW 2_636 0.89 2.01 2.7980(10) 147
OW H1W O1A . 0.80(2) 1.92(3) 2.7060(10) 169(2)
OW H2W O1A 2_556 0.82(2) 1.95(2) 2.7590(10) 168(2)

loop_
_geom_torsion_atom_site_label_1
_geom_torsion_atom_site_label_2
_geom_torsion_atom_site_label_3
_geom_torsion_atom_site_label_4
_geom_torsion
_geom_torsion_publ_flag
O1A C11 C12 N11 3.82(12) y
O1B C11 C12 N11 -176.01(9) ?
O1B C11 C12 C13 -53.83(12) ?
O1A C11 C12 C13 126.01(10) ?
N11 C12 C13 C14 -153.83(9) y
C11 C12 C13 C14 85.17(11) ?
C12 C13 C14 S11 65.58(11) y
C13 C14 S11 C15 67.02(9) y
O2A C21 C22 N21 -21.62(15) y
O2B C21 C22 N21 160.75(10) ?
O2A C21 C22 C23 100.30(13) ?
O2B C21 C22 C23 -77.33(12) ?
N21 C22 C23 C24 -84.52(11) y
C21 C22 C23 C24 155.34(9) ?
C22 C23 C24 S21 171.84(7) y
C23 C24 S21 C25 58.75(10) y

loop_
_cod_related_entry_id
_cod_related_entry_database
_cod_related_entry_code
1 ChemSpider 30654681
